data_4119664
loop_
_publ_author_name
'Seth L. Marquard'
'Mark W. Bezpalko'
'Bruce M. Foxman'
'Christine M. Thomas'

_publ_contact_author_address
;Department of Chemistry
Brandeis University
415 South St. MS 015
Waltham, MA 02454 USA
;
_publ_contact_author_email thomasc@brandeis.edu
_publ_contact_author_fax 781-736-2516
_publ_contact_author_name 'Christine M. Thomas'
_publ_contact_author_phone 781-736-2576
_publ_section_title
;
 Stoichiometric C=O Bond Oxidative Addition of Benzophenone by a Discrete
 Radical Intermediate To Form a Cobalt(I) Carbene
;
_journal_name_full 'Journal of the American Chemical Society'
_journal_page_first 6018
_journal_page_last 6021
_journal_paper_doi 10.1021/ja4022683
_journal_volume 135
_journal_year 2013
_chemical_formula_moiety 'C60.50 H91 Co1 N3 O1 P3 Zr1'
_chemical_formula_sum 'C60.5 H91 Co N3 O P3 Zr'
_chemical_formula_weight 1119.48
_space_group_IT_number 15
_symmetry_cell_setting monoclinic
_symmetry_space_group_name_Hall '-C 2yc'
_symmetry_space_group_name_H-M 'C 1 2/c 1'
_atom_sites_solution_hydrogens difmap
_atom_sites_solution_primary other
_audit_creation_date 2012-11-26
_audit_creation_method CRYSTALS_ver_14.52
_cell_angle_alpha 90
_cell_angle_beta 97.893(5)
_cell_angle_gamma 90
_cell_formula_units_Z 8
_cell_length_a 43.887(4)
_cell_length_b 13.0471(12)
_cell_length_c 20.6865(16)
_cell_measurement_reflns_used 3115
_cell_measurement_temperature 135
_cell_measurement_theta_max 24
_cell_measurement_theta_min 3
_cell_volume 11732.8(18)
_computing_cell_refinement 'Apex2 (Bruker AXS, 2006)'
_computing_data_collection 'Apex2 (Bruker AXS, 2006)'
_computing_data_reduction 'Apex2 (Bruker AXS, 2006)'
_computing_molecular_graphics 'CAMERON (Watkin et al., 1996)'
_computing_publication_material 'CRYSTALS (Betteridge et al., 2003)'
_computing_structure_refinement 'CRYSTALS (Betteridge et al., 2003)'
_computing_structure_solution 'Superflip (Palatinus & Chapuis, 2007)'
_diffrn_ambient_temperature 135
_diffrn_measured_fraction_theta_full 0.998
_diffrn_measured_fraction_theta_max 0.994
_diffrn_measurement_device Area
_diffrn_measurement_device_type 'Bruker Kappa Apex2'
_diffrn_measurement_method '\f & \w scans'
_diffrn_radiation_monochromator graphite
_diffrn_radiation_type 'Mo K\a'
_diffrn_radiation_wavelength 0.71073
_diffrn_reflns_av_R_equivalents 0.133
_diffrn_reflns_limit_h_max 57
_diffrn_reflns_limit_h_min -57
_diffrn_reflns_limit_k_max 17
_diffrn_reflns_limit_k_min -17
_diffrn_reflns_limit_l_max 27
_diffrn_reflns_limit_l_min -27
_diffrn_reflns_number 58425
_diffrn_reflns_theta_full 27.500
_diffrn_reflns_theta_max 28.061
_diffrn_reflns_theta_min 1.988
_diffrn_standards_number 0
_exptl_absorpt_coefficient_mu 0.583
_exptl_absorpt_correction_T_max 0.94
_exptl_absorpt_correction_T_min 0.94
_exptl_absorpt_correction_type numerical
_exptl_absorpt_process_details
; 
 Analytical Absorption (De Meulenaer & Tompa, 1965) 
;
_exptl_crystal_colour red
_exptl_crystal_density_diffrn 1.267
_exptl_crystal_description prism
_exptl_crystal_F_000 4760
_exptl_crystal_size_max 0.170
_exptl_crystal_size_mid 0.110
_exptl_crystal_size_min 0.100
_refine_diff_density_max 1.46
_refine_diff_density_min -2.00
_refine_ls_extinction_method none
_refine_ls_goodness_of_fit_ref 1.0000
_refine_ls_hydrogen_treatment mixed
_refine_ls_matrix_type full
_refine_ls_number_parameters 628
_refine_ls_number_reflns 14159
_refine_ls_number_restraints 2
_refine_ls_R_factor_all 0.1202
_refine_ls_R_factor_gt 0.0563
_refine_ls_shift/su_max 0.0018558
_refine_ls_shift/su_mean 0.0000674
_refine_ls_structure_factor_coef Fsqd
_refine_ls_weighting_details
;
 Method= Modified Sheldrick 
 w=1/[\s^2^(F^2^) + ( 0.04P)^2^ +11.70P] 
 ,where P=(max(Fo^2^,0) + 2Fc^2^)/3 
;
_refine_ls_weighting_scheme calc
_refine_ls_wR_factor_all 0.1176
_refine_ls_wR_factor_gt 0.0995
_refine_ls_wR_factor_ref 0.1176
_reflns_limit_h_max 57
_reflns_limit_h_min -57
_reflns_limit_k_max 17
_reflns_limit_k_min 0
_reflns_limit_l_max 27
_reflns_limit_l_min 0
_reflns_number_gt 8350
_reflns_number_total 14159
_reflns_threshold_expression I>2.0\s(I)
_oxford_diffrn_Wilson_B_factor 0.00
_oxford_diffrn_Wilson_scale 0.00
_oxford_refine_ls_r_factor_ref 0.1202
_oxford_refine_ls_scale 0.035027(2)
_oxford_reflns_number_all 14159
_oxford_reflns_threshold_expression_ref I>-10.0\s(I)
_oxford_structure_analysis_title 'slmIII_120b_0m in C2/c'
_cod_data_source_file ja4022683_si_002_2.cif
_cod_data_source_block 4
_cod_original_cell_volume 11732.8(17)
_cod_original_sg_symbol_Hall '-C 2yc '
_cod_original_sg_symbol_H-M 'C 1 2/c 1 '
_cod_original_formula_sum 'C60.50 H91 Co1 N3 O1 P3 Zr1'
_cod_database_code 4119664

loop_
_symmetry_equiv_pos_as_xyz
x,y,z
-x,-y,-z
x+1/2,y+1/2,z
-x+1/2,-y+1/2,-z
-x,y,-z+1/2
x,-y,z+1/2
-x+1/2,y+1/2,-z+1/2
x+1/2,-y+1/2,z+1/2

loop_
_atom_site_label
_atom_site_type_symbol
_atom_site_fract_x
_atom_site_fract_y
_atom_site_fract_z
_atom_site_U_iso_or_equiv
_atom_site_occupancy
_atom_site_adp_type
_atom_site_refinement_flags_posn
_atom_site_disorder_assembly
_atom_site_disorder_group
Zr1 Zr 0.631484(8) 0.83818(3) 0.533417(17) 0.0156 1.0000 Uani . . .
Co1 Co 0.624589(11) 0.98817(4) 0.44445(2) 0.0176 1.0000 Uani . . .
P1 P 0.64791(2) 0.85862(7) 0.39672(5) 0.0186 1.0000 Uani . . .
P2 P 0.57723(2) 0.95902(8) 0.46993(5) 0.0205 1.0000 Uani . . .
P3 P 0.67949(2) 0.62359(8) 0.68067(5) 0.0204 1.0000 Uani . . .
O1 O 0.63879(5) 0.74529(18) 0.60944(12) 0.0193 1.0000 Uani . . .
N1 N 0.64958(6) 0.7646(2) 0.45352(14) 0.0174 1.0000 Uani . . .
N2 N 0.58260(6) 0.8599(2) 0.52301(15) 0.0202 1.0000 Uani . . .
N3 N 0.64823(6) 0.9806(2) 0.53425(14) 0.0171 1.0000 Uani . . .
C1 C 0.67256(8) 0.6852(3) 0.45855(17) 0.0180 1.0000 Uani . . .
C2 C 0.70038(8) 0.6979(3) 0.50081(17) 0.0168 1.0000 Uani . . .
C3 C 0.70581(8) 0.7859(3) 0.54800(18) 0.0220 1.0000 Uani . . .
C4 C 0.72310(8) 0.6228(3) 0.50202(19) 0.0244 1.0000 Uani . . .
C5 C 0.71950(9) 0.5353(3) 0.46446(19) 0.0256 1.0000 Uani . . .
C6 C 0.74539(10) 0.4600(3) 0.4624(2) 0.0414 1.0000 Uani . . .
C7 C 0.69105(9) 0.5211(3) 0.42694(18) 0.0261 1.0000 Uani . . .
C8 C 0.66754(8) 0.5928(3) 0.42335(18) 0.0225 1.0000 Uani . . .
C9 C 0.63724(9) 0.5678(3) 0.3841(2) 0.0314 1.0000 Uani . . .
C10 C 0.68930(8) 0.8823(3) 0.38603(19) 0.0240 1.0000 Uani . . .
C11 C 0.70314(9) 0.8060(3) 0.3419(2) 0.0340 1.0000 Uani . . .
C12 C 0.69638(8) 0.9925(3) 0.3677(2) 0.0277 1.0000 Uani . . .
C13 C 0.63118(8) 0.8106(3) 0.31499(18) 0.0247 1.0000 Uani . . .
C14 C 0.59799(9) 0.7744(3) 0.3139(2) 0.0344 1.0000 Uani . . .
C15 C 0.63273(10) 0.8918(4) 0.2631(2) 0.0393 1.0000 Uani . . .
C16 C 0.55877(8) 0.7997(3) 0.54661(19) 0.0233 1.0000 Uani . . .
C17 C 0.54796(9) 0.7096(3) 0.5131(2) 0.0301 1.0000 Uani . . .
C18 C 0.56196(10) 0.6689(3) 0.4560(2) 0.0403 1.0000 Uani . . .
C19 C 0.52460(9) 0.6529(3) 0.5346(2) 0.0402 1.0000 Uani . . .
C20 C 0.51228(9) 0.6784(4) 0.5902(3) 0.0427 1.0000 Uani . . .
C21 C 0.48669(11) 0.6138(4) 0.6126(3) 0.0657 1.0000 Uani . . .
C22 C 0.52404(9) 0.7634(4) 0.6247(2) 0.0403 1.0000 Uani . . .
C23 C 0.54693(8) 0.8252(3) 0.6041(2) 0.0273 1.0000 Uani . . .
C24 C 0.55795(9) 0.9150(3) 0.6455(2) 0.0346 1.0000 Uani . . .
C25 C 0.54503(8) 0.9256(3) 0.40526(19) 0.0251 1.0000 Uani . . .
C26 C 0.51289(8) 0.9219(3) 0.4265(2) 0.0322 1.0000 Uani . . .
C27 C 0.54483(9) 0.9909(3) 0.3439(2) 0.0337 1.0000 Uani . . .
C28 C 0.56209(8) 1.0676(3) 0.51446(19) 0.0228 1.0000 Uani . . .
C29 C 0.58656(9) 1.1099(3) 0.5679(2) 0.0290 1.0000 Uani . . .
C30 C 0.54991(9) 1.1571(3) 0.4705(2) 0.0336 1.0000 Uani . . .
C31 C 0.66597(8) 1.0657(3) 0.55298(17) 0.0174 1.0000 Uani . . .
C32 C 0.68426(8) 1.0721(3) 0.61503(18) 0.0190 1.0000 Uani . . .
C33 C 0.68382(8) 0.9843(3) 0.66213(18) 0.0237 1.0000 Uani . . .
C34 C 0.70284(8) 1.1575(3) 0.63096(18) 0.0215 1.0000 Uani . . .
C35 C 0.70459(8) 1.2386(3) 0.58786(19) 0.0238 1.0000 Uani . . .
C36 C 0.72658(9) 1.3260(3) 0.6049(2) 0.0360 1.0000 Uani . . .
C37 C 0.68590(8) 1.2334(3) 0.52858(19) 0.0230 1.0000 Uani . . .
C38 C 0.66617(8) 1.1514(3) 0.51105(18) 0.0190 1.0000 Uani . . .
C39 C 0.64514(9) 1.1536(3) 0.4482(2) 0.0228 1.0000 Uani . . .
C40 C 0.63707(8) 0.6562(3) 0.64961(18) 0.0204 1.0000 Uani . . .
C41 C 0.61967(8) 0.6817(3) 0.70582(18) 0.0204 1.0000 Uani . . .
C42 C 0.61567(8) 0.7816(3) 0.72494(19) 0.0257 1.0000 Uani . . .
C43 C 0.60125(9) 0.8046(4) 0.7788(2) 0.0356 1.0000 Uani . . .
C44 C 0.59000(9) 0.7269(4) 0.8138(2) 0.0371 1.0000 Uani . . .
C45 C 0.59367(9) 0.6270(4) 0.7961(2) 0.0352 1.0000 Uani . . .
C46 C 0.60873(8) 0.6036(3) 0.7434(2) 0.0290 1.0000 Uani . . .
C47 C 0.62262(8) 0.5698(3) 0.60523(18) 0.0208 1.0000 Uani . . .
C48 C 0.59208(9) 0.5406(3) 0.6032(2) 0.0314 1.0000 Uani . . .
C49 C 0.58000(10) 0.4609(3) 0.5626(2) 0.0383 1.0000 Uani . . .
C50 C 0.59807(10) 0.4108(3) 0.5232(2) 0.0371 1.0000 Uani . . .
C51 C 0.62812(10) 0.4420(3) 0.5227(2) 0.0353 1.0000 Uani . . .
C52 C 0.64029(9) 0.5210(3) 0.56278(19) 0.0272 1.0000 Uani . . .
C53 C 0.69003(8) 0.7337(3) 0.73753(18) 0.0224 1.0000 Uani . . .
C54 C 0.68433(9) 0.7242(3) 0.80862(19) 0.0286 1.0000 Uani . . .
C55 C 0.72329(8) 0.7666(3) 0.73525(19) 0.0289 1.0000 Uani . . .
C56 C 0.67974(8) 0.5121(3) 0.73703(18) 0.0249 1.0000 Uani . . .
C57 C 0.66586(9) 0.4152(3) 0.7044(2) 0.0307 1.0000 Uani . . .
C58 C 0.71364(8) 0.4921(3) 0.76443(19) 0.0310 1.0000 Uani . . .
C60 C 0.5001(4) 0.6879(9) 0.2151(3) 0.247(7) 1.0000 Uiso D 1 2
C61 C 0.5256(3) 0.6793(9) 0.1856(5) 0.184(5) 1.0000 Uiso D 1 2
C62 C 0.5431(4) 0.5894(16) 0.2128(9) 0.145(7) 0.5000 Uiso D 1 1
H31 H 0.6959 0.7718 0.5860 0.0332 1.0000 Uiso R . .
H32 H 0.6975 0.8488 0.5284 0.0330 1.0000 Uiso R . .
H33 H 0.7271 0.7961 0.5618 0.0330 1.0000 Uiso R . .
H41 H 0.7414 0.6324 0.5299 0.0302 1.0000 Uiso R . .
H61 H 0.7593 0.4645 0.5022 0.0619 1.0000 Uiso R . .
H62 H 0.7560 0.4750 0.4258 0.0620 1.0000 Uiso R . .
H63 H 0.7372 0.3921 0.4569 0.0615 1.0000 Uiso R . .
H71 H 0.6878 0.4608 0.4027 0.0316 1.0000 Uiso R . .
H91 H 0.6349 0.4950 0.3781 0.0461 1.0000 Uiso R . .
H92 H 0.6358 0.5994 0.3416 0.0470 1.0000 Uiso R . .
H93 H 0.6205 0.5924 0.4057 0.0470 1.0000 Uiso R . .
H101 H 0.7006 0.8713 0.4302 0.0285 1.0000 Uiso R . .
H111 H 0.7249 0.8162 0.3470 0.0505 1.0000 Uiso R . .
H112 H 0.6995 0.7372 0.3541 0.0510 1.0000 Uiso R . .
H113 H 0.6948 0.8175 0.2965 0.0505 1.0000 Uiso R . .
H121 H 0.7178 0.9955 0.3605 0.0417 1.0000 Uiso R . .
H122 H 0.6834 1.0130 0.3288 0.0422 1.0000 Uiso R . .
H123 H 0.6933 1.0381 0.4024 0.0419 1.0000 Uiso R . .
H131 H 0.6437 0.7527 0.3049 0.0296 1.0000 Uiso R . .
H141 H 0.5960 0.7288 0.3494 0.0520 1.0000 Uiso R . .
H142 H 0.5911 0.7404 0.2741 0.0519 1.0000 Uiso R . .
H143 H 0.5846 0.8320 0.3168 0.0522 1.0000 Uiso R . .
H151 H 0.6228 0.8665 0.2223 0.0589 1.0000 Uiso R . .
H152 H 0.6538 0.9071 0.2605 0.0584 1.0000 Uiso R . .
H153 H 0.6224 0.9523 0.2745 0.0590 1.0000 Uiso R . .
H181 H 0.5813 0.6988 0.4529 0.0603 1.0000 Uiso R . .
H182 H 0.5488 0.6847 0.4178 0.0605 1.0000 Uiso R . .
H183 H 0.5638 0.5952 0.4572 0.0608 1.0000 Uiso R . .
H191 H 0.5171 0.5948 0.5110 0.0485 1.0000 Uiso R . .
H211 H 0.4927 0.5430 0.6133 0.0999 1.0000 Uiso R . .
H212 H 0.4844 0.6357 0.6569 0.1000 1.0000 Uiso R . .
H213 H 0.4676 0.6233 0.5839 0.1003 1.0000 Uiso R . .
H221 H 0.5173 0.7803 0.6640 0.0488 1.0000 Uiso R . .
H241 H 0.5471 0.9752 0.6308 0.0516 1.0000 Uiso R . .
H242 H 0.5541 0.9032 0.6900 0.0516 1.0000 Uiso R . .
H243 H 0.5796 0.9275 0.6454 0.0518 1.0000 Uiso R . .
H251 H 0.5498 0.8569 0.3924 0.0296 1.0000 Uiso R . .
H261 H 0.5065 0.9898 0.4362 0.0488 1.0000 Uiso R . .
H262 H 0.5128 0.8794 0.4646 0.0486 1.0000 Uiso R . .
H263 H 0.4983 0.8947 0.3914 0.0485 1.0000 Uiso R . .
H271 H 0.5653 0.9945 0.3312 0.0499 1.0000 Uiso R . .
H272 H 0.5380 1.0595 0.3507 0.0500 1.0000 Uiso R . .
H273 H 0.5314 0.9597 0.3093 0.0498 1.0000 Uiso R . .
H281 H 0.5452 1.0414 0.5357 0.0281 1.0000 Uiso R . .
H291 H 0.6012 1.1509 0.5487 0.0438 1.0000 Uiso R . .
H292 H 0.5975 1.0551 0.5916 0.0435 1.0000 Uiso R . .
H293 H 0.5769 1.1511 0.5974 0.0438 1.0000 Uiso R . .
H301 H 0.5451 1.2146 0.4972 0.0513 1.0000 Uiso R . .
H302 H 0.5653 1.1781 0.4435 0.0505 1.0000 Uiso R . .
H303 H 0.5316 1.1363 0.4427 0.0511 1.0000 Uiso R . .
H331 H 0.6956 1.0019 0.7038 0.0355 1.0000 Uiso R . .
H332 H 0.6923 0.9230 0.6446 0.0357 1.0000 Uiso R . .
H333 H 0.6633 0.9710 0.6690 0.0355 1.0000 Uiso R . .
H341 H 0.7146 1.1612 0.6723 0.0256 1.0000 Uiso R . .
H361 H 0.7459 1.3123 0.5894 0.0539 1.0000 Uiso R . .
H362 H 0.7311 1.3335 0.6518 0.0538 1.0000 Uiso R . .
H363 H 0.7181 1.3899 0.5874 0.0539 1.0000 Uiso R . .
H371 H 0.6861 1.2866 0.4989 0.0278 1.0000 Uiso R . .
H391 H 0.6455(8) 1.210(3) 0.4271(17) 0.014(10) 1.0000 Uiso . . .
H392 H 0.6235(10) 1.150(3) 0.459(2) 0.042(12) 1.0000 Uiso . . .
H393 H 0.6487(8) 1.099(3) 0.4178(18) 0.023(10) 1.0000 Uiso . . .
H421 H 0.6231 0.8336 0.7005 0.0311 1.0000 Uiso R . .
H431 H 0.5993 0.8728 0.7905 0.0426 1.0000 Uiso R . .
H441 H 0.5805 0.7420 0.8498 0.0448 1.0000 Uiso R . .
H451 H 0.5859 0.5729 0.8194 0.0420 1.0000 Uiso R . .
H461 H 0.6118 0.5340 0.7330 0.0348 1.0000 Uiso R . .
H481 H 0.5795 0.5741 0.6296 0.0382 1.0000 Uiso R . .
H491 H 0.5596 0.4413 0.5621 0.0462 1.0000 Uiso R . .
H501 H 0.5902 0.3560 0.4967 0.0440 1.0000 Uiso R . .
H511 H 0.6400 0.4094 0.4950 0.0426 1.0000 Uiso R . .
H521 H 0.6607 0.5407 0.5627 0.0330 1.0000 Uiso R . .
H531 H 0.6770 0.7897 0.7183 0.0263 1.0000 Uiso R . .
H541 H 0.6987 0.6777 0.8332 0.0431 1.0000 Uiso R . .
H542 H 0.6867 0.7896 0.8299 0.0439 1.0000 Uiso R . .
H543 H 0.6640 0.7014 0.8120 0.0436 1.0000 Uiso R . .
H551 H 0.7268 0.8309 0.7594 0.0437 1.0000 Uiso R . .
H552 H 0.7272 0.7767 0.6905 0.0440 1.0000 Uiso R . .
H553 H 0.7372 0.7153 0.7558 0.0442 1.0000 Uiso R . .
H561 H 0.6683 0.5312 0.7731 0.0294 1.0000 Uiso R . .
H571 H 0.6690 0.3581 0.7339 0.0455 1.0000 Uiso R . .
H572 H 0.6435 0.4226 0.6908 0.0455 1.0000 Uiso R . .
H573 H 0.6754 0.4008 0.6666 0.0460 1.0000 Uiso R . .
H581 H 0.7224 0.5513 0.7878 0.0469 1.0000 Uiso R . .
H582 H 0.7157 0.4341 0.7929 0.0466 1.0000 Uiso R . .
H583 H 0.7253 0.4797 0.7290 0.0458 1.0000 Uiso R . .
H601 H 0.4904 0.7425 0.2023 0.2683 1.0000 Uiso . 1 2
H602 H 0.4913 0.6236 0.2028 0.2683 1.0000 Uiso . 1 2
H611 H 0.5397 0.7452 0.1834 0.2030 0.5000 Uiso . . .
H612 H 0.5206 0.6750 0.1325 0.2030 0.5000 Uiso . . .
H613 H 0.5186 0.6850 0.1329 0.2030 0.5000 Uiso . 1 2
H614 H 0.5389 0.7465 0.1868 0.2030 0.5000 Uiso . 1 2
H615 H 0.5398 0.6276 0.1873 0.2030 0.5000 Uiso . 1 2
H621 H 0.5593 0.5687 0.1994 0.1437 0.5000 Uiso . 1 1
H622 H 0.5456 0.6044 0.2609 0.1437 0.5000 Uiso . 1 1
H623 H 0.5265 0.5342 0.2100 0.1437 0.5000 Uiso . 1 1

loop_
_atom_site_aniso_label
_atom_site_aniso_U_11
_atom_site_aniso_U_22
_atom_site_aniso_U_33
_atom_site_aniso_U_23
_atom_site_aniso_U_13
_atom_site_aniso_U_12
Zr1 0.01386(17) 0.01640(18) 0.01690(18) 0.00057(16) 0.00310(13) 0.00105(15)
Co1 0.0150(2) 0.0193(3) 0.0185(3) 0.0012(2) 0.0024(2) 0.0009(2)
P1 0.0168(5) 0.0211(5) 0.0181(5) -0.0014(4) 0.0035(4) 0.0004(4)
P2 0.0156(5) 0.0228(5) 0.0231(5) 0.0033(4) 0.0031(4) 0.0021(4)
P3 0.0188(5) 0.0216(5) 0.0211(5) 0.0044(4) 0.0036(4) 0.0037(4)
O1 0.0169(13) 0.0189(13) 0.0228(14) 0.0038(11) 0.0052(11) 0.0020(11)
N1 0.0143(15) 0.0192(16) 0.0186(16) 0.0000(13) 0.0021(12) 0.0005(13)
N2 0.0140(15) 0.0210(17) 0.0257(17) 0.0041(14) 0.0032(13) 0.0014(13)
N3 0.0172(15) 0.0163(16) 0.0181(16) 0.0017(13) 0.0031(12) 0.0009(13)
C1 0.0152(18) 0.022(2) 0.0184(19) 0.0011(16) 0.0077(15) 0.0033(15)
C2 0.0162(18) 0.0165(18) 0.0191(19) 0.0010(16) 0.0076(15) 0.0009(15)
C3 0.0155(19) 0.027(2) 0.023(2) -0.0037(18) 0.0022(16) -0.0010(16)
C4 0.019(2) 0.032(2) 0.023(2) 0.0051(18) 0.0024(16) 0.0020(17)
C5 0.024(2) 0.026(2) 0.028(2) 0.0052(19) 0.0105(17) 0.0025(17)
C6 0.041(3) 0.035(3) 0.052(3) 0.001(2) 0.017(2) 0.016(2)
C7 0.036(2) 0.023(2) 0.021(2) -0.0027(18) 0.0101(18) 0.0025(18)
C8 0.026(2) 0.021(2) 0.020(2) -0.0003(17) 0.0059(17) -0.0006(17)
C9 0.030(2) 0.028(2) 0.036(3) -0.010(2) 0.0013(19) -0.0043(18)
C10 0.023(2) 0.027(2) 0.022(2) -0.0014(18) 0.0065(16) 0.0002(17)
C11 0.027(2) 0.041(3) 0.038(3) -0.004(2) 0.018(2) -0.0024(19)
C12 0.022(2) 0.027(2) 0.035(2) 0.0026(19) 0.0092(18) -0.0001(17)
C13 0.026(2) 0.030(2) 0.018(2) -0.0033(17) 0.0026(16) -0.0006(17)
C14 0.027(2) 0.045(3) 0.029(2) -0.009(2) -0.0046(18) -0.004(2)
C15 0.042(3) 0.055(3) 0.021(2) 0.003(2) 0.0009(19) -0.005(2)
C16 0.0129(18) 0.027(2) 0.030(2) 0.0097(18) 0.0049(16) 0.0056(16)
C17 0.023(2) 0.026(2) 0.041(3) 0.008(2) 0.0038(19) 0.0036(18)
C18 0.052(3) 0.028(2) 0.042(3) -0.001(2) 0.009(2) -0.008(2)
C19 0.024(2) 0.030(2) 0.066(3) 0.016(2) 0.006(2) 0.001(2)
C20 0.025(2) 0.038(3) 0.067(3) 0.027(3) 0.013(2) 0.007(2)
C21 0.036(3) 0.055(3) 0.111(5) 0.037(3) 0.030(3) -0.001(2)
C22 0.029(2) 0.049(3) 0.047(3) 0.025(3) 0.017(2) 0.017(2)
C23 0.0176(19) 0.032(2) 0.033(2) 0.013(2) 0.0057(17) 0.0092(18)
C24 0.034(2) 0.045(3) 0.027(2) 0.009(2) 0.0122(19) 0.013(2)
C25 0.021(2) 0.026(2) 0.028(2) 0.0046(18) 0.0016(17) 0.0006(17)
C26 0.015(2) 0.037(3) 0.044(3) 0.006(2) 0.0026(18) -0.0015(18)
C27 0.027(2) 0.041(3) 0.032(2) 0.007(2) -0.0010(18) 0.002(2)
C28 0.0165(19) 0.022(2) 0.031(2) 0.0036(18) 0.0060(16) 0.0030(16)
C29 0.026(2) 0.028(2) 0.034(2) 0.001(2) 0.0092(18) 0.0056(18)
C30 0.027(2) 0.032(2) 0.043(3) 0.001(2) 0.0066(19) 0.005(2)
C31 0.0133(18) 0.0201(19) 0.020(2) -0.0027(16) 0.0057(15) 0.0016(15)
C32 0.0200(19) 0.020(2) 0.018(2) -0.0008(16) 0.0071(16) 0.0020(16)
C33 0.027(2) 0.025(2) 0.019(2) -0.0001(17) 0.0033(16) -0.0011(17)
C34 0.0167(18) 0.024(2) 0.023(2) -0.0087(18) 0.0009(15) -0.0003(17)
C35 0.021(2) 0.017(2) 0.033(2) -0.0008(18) 0.0032(17) -0.0014(16)
C36 0.032(2) 0.030(2) 0.044(3) -0.008(2) -0.002(2) -0.007(2)
C37 0.022(2) 0.017(2) 0.030(2) 0.0018(17) 0.0039(17) 0.0011(16)
C38 0.0173(18) 0.0163(19) 0.024(2) -0.0022(17) 0.0036(15) 0.0048(15)
C39 0.025(2) 0.018(2) 0.025(2) 0.0048(19) 0.0024(17) 0.0014(18)
C40 0.0227(19) 0.0171(19) 0.022(2) 0.0031(17) 0.0065(16) -0.0001(16)
C41 0.0143(18) 0.025(2) 0.022(2) 0.0053(17) 0.0035(15) 0.0005(15)
C42 0.024(2) 0.025(2) 0.028(2) 0.0016(18) 0.0066(17) 0.0048(17)
C43 0.030(2) 0.041(3) 0.037(3) -0.001(2) 0.009(2) 0.013(2)
C44 0.030(2) 0.058(3) 0.027(2) 0.003(2) 0.0146(19) 0.010(2)
C45 0.023(2) 0.050(3) 0.034(3) 0.015(2) 0.0082(19) 0.001(2)
C46 0.022(2) 0.035(2) 0.031(2) 0.008(2) 0.0062(18) 0.0030(18)
C47 0.022(2) 0.0161(19) 0.024(2) 0.0050(16) 0.0011(16) 0.0015(16)
C48 0.024(2) 0.032(2) 0.038(3) 0.000(2) 0.0061(19) 0.0014(18)
C49 0.027(2) 0.032(3) 0.055(3) 0.000(2) 0.002(2) -0.011(2)
C50 0.041(3) 0.023(2) 0.045(3) -0.003(2) -0.003(2) -0.005(2)
C51 0.041(3) 0.024(2) 0.040(3) -0.006(2) 0.002(2) 0.007(2)
C52 0.032(2) 0.023(2) 0.027(2) 0.0025(18) 0.0044(18) 0.0004(18)
C53 0.020(2) 0.024(2) 0.022(2) 0.0029(17) 0.0021(16) 0.0023(16)
C54 0.033(2) 0.025(2) 0.027(2) 0.0041(18) 0.0026(18) 0.0038(18)
C55 0.023(2) 0.036(2) 0.026(2) 0.0054(19) -0.0020(17) -0.0024(18)
C56 0.029(2) 0.024(2) 0.023(2) 0.0065(18) 0.0091(17) 0.0067(17)
C57 0.037(2) 0.018(2) 0.037(3) 0.0054(19) 0.006(2) 0.0061(18)
C58 0.031(2) 0.033(2) 0.028(2) 0.009(2) 0.0012(18) 0.0118(19)

loop_
_atom_type_symbol
_atom_type_scat_dispersion_real
_atom_type_scat_dispersion_imag
_atom_type_scat_Cromer_Mann_a1
_atom_type_scat_Cromer_Mann_b1
_atom_type_scat_Cromer_Mann_a2
_atom_type_scat_Cromer_Mann_b2
_atom_type_scat_Cromer_Mann_a3
_atom_type_scat_Cromer_Mann_b3
_atom_type_scat_Cromer_Mann_a4
_atom_type_scat_Cromer_Mann_b4
_atom_type_scat_Cromer_Mann_c
_atom_type_scat_source
C 0.0033 0.0016 2.3100 20.8439 1.0200 10.2075 1.5886 0.5687 0.8650 51.6512 0.2156 'International Tables Vol C 4.2.6.8 and 6.1.1.4'
H 0.0000 0.0000 0.4930 10.5109 0.3229 26.1257 0.1402 3.1424 0.0408 57.7998 0.0030 'International Tables Vol C 4.2.6.8 and 6.1.1.4'
N 0.0061 0.0033 12.2126 0.0057 3.1322 9.8933 2.0125 28.9975 1.1663 0.5826 -11.5290 'International Tables Vol C 4.2.6.8 and 6.1.1.4'
O 0.0106 0.0060 3.0485 13.2771 2.2868 5.7011 1.5463 0.3239 0.8670 32.9089 0.2508 'International Tables Vol C 4.2.6.8 and 6.1.1.4'
P 0.1023 0.0942 6.4345 1.9067 4.1791 27.1570 1.7800 0.5260 1.4908 68.1645 1.1149 'International Tables Vol C 4.2.6.8 and 6.1.1.4'
Co 0.3494 0.9721 12.2841 4.2791 7.3409 0.2784 4.0034 13.5359 2.3488 71.1692 1.0118 'International Tables Vol C 4.2.6.8 and 6.1.1.4'
Zr -2.9673 0.5597 17.8765 1.2762 10.9480 11.9160 5.4173 0.1176 3.6572 87.6627 2.0693 'International Tables Vol C 4.2.6.8 and 6.1.1.4'

loop_
_geom_angle_atom_site_label_1
_geom_angle_site_symmetry_1
_geom_angle_atom_site_label_2
_geom_angle_atom_site_label_3
_geom_angle
_geom_angle_publ_flag
Co1 . Zr1 P1 46.46(2) yes
Co1 . Zr1 P2 46.15(2) yes
P1 . Zr1 P2 79.71(3) yes
Co1 . Zr1 O1 170.65(7) yes
P1 . Zr1 O1 139.87(7) yes
P2 . Zr1 O1 134.59(7) yes
Co1 . Zr1 N1 79.45(8) yes
P1 . Zr1 N1 33.06(8) yes
P2 . Zr1 N1 104.60(8) yes
O1 . Zr1 N1 107.49(10) yes
Co1 . Zr1 N2 79.48(8) yes
P1 . Zr1 N2 104.95(8) yes
P2 . Zr1 N2 33.39(8) yes
O1 . Zr1 N2 102.21(10) yes
N1 . Zr1 N2 116.78(11) yes
Co1 . Zr1 N3 48.10(8) yes
P1 . Zr1 N3 77.96(8) yes
P2 . Zr1 N3 77.54(8) yes
O1 . Zr1 N3 122.97(11) yes
N1 . Zr1 N3 104.29(11) yes
N2 . Zr1 N3 103.89(11) yes
Zr1 . Co1 P1 74.90(3) yes
Zr1 . Co1 P2 74.67(3) yes
P1 . Co1 P2 117.58(4) yes
Zr1 . Co1 N3 47.94(8) yes
P1 . Co1 N3 99.18(9) yes
P2 . Co1 N3 98.76(9) yes
Zr1 . Co1 C39 130.24(10) yes
P1 . Co1 C39 120.47(11) yes
P2 . Co1 C39 120.94(11) yes
N3 . Co1 C39 82.31(13) yes
Zr1 . Co1 H393 137.3(10) no
P1 . Co1 H393 97.9(12) no
P2 . Co1 H393 139.5(11) no
N3 . Co1 H393 93.9(11) no
C39 . Co1 H393 24.0(12) no
Zr1 . P1 Co1 58.64(3) yes
Co1 . P1 N1 102.51(11) yes
Zr1 . P1 C10 118.76(12) yes
Co1 . P1 C10 115.34(12) yes
N1 . P1 C10 104.44(16) yes
Zr1 . P1 C13 134.93(12) yes
Co1 . P1 C13 120.12(13) yes
N1 . P1 C13 111.19(16) yes
C10 . P1 C13 102.43(17) yes
Zr1 . P2 Co1 59.19(3) yes
Co1 . P2 N2 103.33(10) yes
Zr1 . P2 C25 132.06(13) yes
Co1 . P2 C25 120.47(13) yes
N2 . P2 C25 108.18(16) yes
Zr1 . P2 C28 119.90(12) yes
Co1 . P2 C28 113.07(12) yes
N2 . P2 C28 106.76(16) yes
C25 . P2 C28 104.31(17) yes
C40 . P3 C53 100.57(16) yes
C40 . P3 C56 107.61(16) yes
C53 . P3 C56 103.06(17) yes
Zr1 . O1 C40 160.1(2) yes
P1 . N1 Zr1 102.96(14) yes
P1 . N1 C1 122.3(2) yes
Zr1 . N1 C1 126.4(2) yes
P2 . N2 Zr1 102.38(14) yes
P2 . N2 C16 126.3(2) yes
Zr1 . N2 C16 130.9(2) yes
Co1 . N3 Zr1 83.96(11) yes
Co1 . N3 C31 114.9(2) yes
Zr1 . N3 C31 160.6(2) yes
N1 . C1 C2 119.9(3) yes
N1 . C1 C8 121.3(3) yes
C2 . C1 C8 118.7(3) yes
C1 . C2 C3 122.5(3) yes
C1 . C2 C4 119.0(3) yes
C3 . C2 C4 118.4(3) yes
C2 . C3 H31 109.5 no
C2 . C3 H32 111.1 no
H31 . C3 H32 108.4 no
C2 . C3 H33 111.4 no
H31 . C3 H33 108.4 no
H32 . C3 H33 107.9 no
C2 . C4 C5 123.0(4) yes
C2 . C4 H41 118.0 no
C5 . C4 H41 118.9 no
C4 . C5 C6 121.9(4) yes
C4 . C5 C7 116.8(3) yes
C6 . C5 C7 121.4(4) yes
C5 . C6 H61 109.2 no
C5 . C6 H62 109.8 no
H61 . C6 H62 110.1 no
C5 . C6 H63 109.5 no
H61 . C6 H63 110.0 no
H62 . C6 H63 108.2 no
C5 . C7 C8 123.0(4) yes
C5 . C7 H71 118.1 no
C8 . C7 H71 118.9 no
C1 . C8 C7 119.1(3) yes
C1 . C8 C9 122.1(3) yes
C7 . C8 C9 118.7(3) yes
C8 . C9 H91 110.9 no
C8 . C9 H92 110.0 no
H91 . C9 H92 108.1 no
C8 . C9 H93 110.7 no
H91 . C9 H93 108.4 no
H92 . C9 H93 108.7 no
P1 . C10 C11 115.5(3) yes
P1 . C10 C12 114.5(3) yes
C11 . C10 C12 110.6(3) yes
P1 . C10 H101 103.8 no
C11 . C10 H101 105.4 no
C12 . C10 H101 105.8 no
C10 . C11 H111 108.5 no
C10 . C11 H112 111.1 no
H111 . C11 H112 107.7 no
C10 . C11 H113 110.4 no
H111 . C11 H113 108.9 no
H112 . C11 H113 110.2 no
C10 . C12 H121 108.0 no
C10 . C12 H122 110.6 no
H121 . C12 H122 109.8 no
C10 . C12 H123 110.1 no
H121 . C12 H123 109.2 no
H122 . C12 H123 109.2 no
P1 . C13 C14 112.0(3) yes
P1 . C13 C15 111.0(3) yes
C14 . C13 C15 109.9(3) yes
P1 . C13 H131 107.1 no
C14 . C13 H131 108.7 no
C15 . C13 H131 108.0 no
C13 . C14 H141 111.4 no
C13 . C14 H142 110.3 no
H141 . C14 H142 108.9 no
C13 . C14 H143 110.4 no
H141 . C14 H143 108.5 no
H142 . C14 H143 107.2 no
C13 . C15 H151 108.9 no
C13 . C15 H152 108.9 no
H151 . C15 H152 110.6 no
C13 . C15 H153 109.4 no
H151 . C15 H153 109.3 no
H152 . C15 H153 109.7 no
N2 . C16 C17 119.7(3) yes
N2 . C16 C23 121.8(4) yes
C17 . C16 C23 118.4(4) yes
C16 . C17 C18 122.3(4) yes
C16 . C17 C19 119.9(4) yes
C18 . C17 C19 117.7(4) yes
C17 . C18 H181 112.1 no
C17 . C18 H182 108.4 no
H181 . C18 H182 107.9 no
C17 . C18 H183 111.9 no
H181 . C18 H183 109.8 no
H182 . C18 H183 106.5 no
C17 . C19 C20 122.2(4) yes
C17 . C19 H191 119.2 no
C20 . C19 H191 118.6 no
C19 . C20 C21 120.7(5) yes
C19 . C20 C22 117.6(4) yes
C21 . C20 C22 121.7(5) yes
C20 . C21 H211 108.8 no
C20 . C21 H212 107.3 no
H211 . C21 H212 109.3 no
C20 . C21 H213 110.8 no
H211 . C21 H213 110.3 no
H212 . C21 H213 110.3 no
C20 . C22 C23 122.6(4) yes
C20 . C22 H221 120.2 no
C23 . C22 H221 117.2 no
C16 . C23 C22 119.1(4) yes
C16 . C23 C24 123.0(3) yes
C22 . C23 C24 117.9(4) yes
C23 . C24 H241 111.0 no
C23 . C24 H242 109.6 no
H241 . C24 H242 106.8 no
C23 . C24 H243 112.0 no
H241 . C24 H243 108.2 no
H242 . C24 H243 109.1 no
P2 . C25 C26 116.0(3) yes
P2 . C25 C27 112.6(3) yes
C26 . C25 C27 110.7(3) yes
P2 . C25 H251 104.1 no
C26 . C25 H251 107.0 no
C27 . C25 H251 105.5 no
C25 . C26 H261 109.9 no
C25 . C26 H262 110.9 no
H261 . C26 H262 109.0 no
C25 . C26 H263 109.6 no
H261 . C26 H263 108.3 no
H262 . C26 H263 109.1 no
C25 . C27 H271 110.5 no
C25 . C27 H272 111.4 no
H271 . C27 H272 108.2 no
C25 . C27 H273 108.5 no
H271 . C27 H273 108.4 no
H272 . C27 H273 109.7 no
P2 . C28 C29 111.6(2) yes
P2 . C28 C30 114.0(3) yes
C29 . C28 C30 107.8(3) yes
P2 . C28 H281 107.5 no
C29 . C28 H281 107.5 no
C30 . C28 H281 108.1 no
C28 . C29 H291 110.1 no
C28 . C29 H292 110.6 no
H291 . C29 H292 108.0 no
C28 . C29 H293 109.5 no
H291 . C29 H293 109.5 no
H292 . C29 H293 109.1 no
C28 . C30 H301 109.7 no
C28 . C30 H302 110.1 no
H301 . C30 H302 109.4 no
C28 . C30 H303 109.6 no
H301 . C30 H303 109.2 no
H302 . C30 H303 108.9 no
N3 . C31 C32 121.8(3) yes
N3 . C31 C38 120.9(3) yes
C32 . C31 C38 117.2(3) yes
C31 . C32 C33 119.0(3) yes
C31 . C32 C34 120.0(3) yes
C33 . C32 C34 121.0(3) yes
C32 . C33 H331 110.1 no
C32 . C33 H332 110.1 no
H331 . C33 H332 109.9 no
C32 . C33 H333 109.5 no
H331 . C33 H333 108.1 no
H332 . C33 H333 109.0 no
C32 . C34 C35 122.6(3) yes
C32 . C34 H341 119.3 no
C35 . C34 H341 118.2 no
C34 . C35 C36 121.0(3) yes
C34 . C35 C37 116.9(3) yes
C36 . C35 C37 122.0(4) yes
C35 . C36 H361 110.3 no
C35 . C36 H362 110.4 no
H361 . C36 H362 106.5 no
C35 . C36 H363 111.5 no
H361 . C36 H363 110.2 no
H362 . C36 H363 107.8 no
C35 . C37 C38 122.8(4) yes
C35 . C37 H371 119.5 no
C38 . C37 H371 117.7 no
C31 . C38 C37 120.2(3) yes
C31 . C38 C39 119.7(3) yes
C37 . C38 C39 120.1(3) yes
C38 . C39 Co1 101.7(3) yes
C38 . C39 H391 114(2) no
Co1 . C39 H391 144(2) no
C38 . C39 H392 107(2) no
Co1 . C39 H392 66(2) no
H391 . C39 H392 104(3) no
C38 . C39 H393 114(2) no
Co1 . C39 H393 53(2) no
H391 . C39 H393 106(3) no
H392 . C39 H393 110(3) no
P3 . C40 O1 104.2(2) yes
P3 . C40 C41 111.0(2) yes
O1 . C40 C41 109.8(3) yes
P3 . C40 C47 109.7(2) yes
O1 . C40 C47 107.4(3) yes
C41 . C40 C47 114.2(3) yes
C40 . C41 C42 121.7(3) yes
C40 . C41 C46 120.8(3) yes
C42 . C41 C46 117.4(3) yes
C41 . C42 C43 121.6(4) yes
C41 . C42 H421 117.7 no
C43 . C42 H421 120.7 no
C42 . C43 C44 120.0(4) yes
C42 . C43 H431 119.0 no
C44 . C43 H431 121.1 no
C43 . C44 C45 119.8(4) yes
C43 . C44 H441 120.1 no
C45 . C44 H441 120.1 no
C44 . C45 C46 120.4(4) yes
C44 . C45 H451 120.7 no
C46 . C45 H451 118.9 no
C41 . C46 C45 120.8(4) yes
C41 . C46 H461 120.0 no
C45 . C46 H461 119.2 no
C40 . C47 C48 122.5(3) yes
C40 . C47 C52 119.3(3) yes
C48 . C47 C52 118.2(4) yes
C47 . C48 C49 120.5(4) yes
C47 . C48 H481 119.9 no
C49 . C48 H481 119.6 no
C48 . C49 C50 120.5(4) yes
C48 . C49 H491 119.8 no
C50 . C49 H491 119.7 no
C49 . C50 C51 119.6(4) yes
C49 . C50 H501 120.9 no
C51 . C50 H501 119.5 no
C50 . C51 C52 120.3(4) yes
C50 . C51 H511 119.2 no
C52 . C51 H511 120.5 no
C47 . C52 C51 120.8(4) yes
C47 . C52 H521 119.3 no
C51 . C52 H521 119.8 no
P3 . C53 C54 118.8(3) yes
P3 . C53 C55 110.5(3) yes
C54 . C53 C55 109.6(3) yes
P3 . C53 H531 103.7 no
C54 . C53 H531 106.7 no
C55 . C53 H531 106.5 no
C53 . C54 H541 112.0 no
C53 . C54 H542 110.4 no
H541 . C54 H542 107.1 no
C53 . C54 H543 112.0 no
H541 . C54 H543 108.3 no
H542 . C54 H543 106.8 no
C53 . C55 H551 108.1 no
C53 . C55 H552 111.1 no
H551 . C55 H552 109.5 no
C53 . C55 H553 109.9 no
H551 . C55 H553 108.8 no
H552 . C55 H553 109.2 no
P3 . C56 C57 113.8(3) yes
P3 . C56 C58 106.5(3) yes
C57 . C56 C58 109.3(3) yes
P3 . C56 H561 108.5 no
C57 . C56 H561 109.4 no
C58 . C56 H561 109.2 no
C56 . C57 H571 110.4 no
C56 . C57 H572 111.5 no
H571 . C57 H572 107.9 no
C56 . C57 H573 109.3 no
H571 . C57 H573 109.2 no
H572 . C57 H573 108.5 no
C56 . C58 H581 110.4 no
C56 . C58 H582 111.3 no
H581 . C58 H582 109.2 no
C56 . C58 H583 109.7 no
H581 . C58 H583 107.3 no
H582 . C58 H583 108.8 no
C60 5_655 C60 C61 124.8(19) yes
C60 5_655 C60 H601 103.7 no
C61 . C60 H601 109.9 no
C60 5_655 C60 H602 102.1 no
C61 . C60 H602 98.1 no
H601 . C60 H602 119.2 no
C60 . C61 H611 118.3 no
C60 . C61 H612 113.2 no
H611 . C61 H612 92.1 no
C60 . C61 H613 107.8 no
H611 . C61 H613 89.4 no
C60 . C61 H614 114.2 no
H612 . C61 H614 95.9 no
H613 . C61 H614 92.7 no
C60 . C61 H615 130.1 no
H611 . C61 H615 101.7 no
H612 . C61 H615 92.5 no
H613 . C61 H615 100.8 no
H614 . C61 H615 104.1 no
H621 . C62 H622 113.9 no
H621 . C62 H623 112.5 no
H622 . C62 H623 100.1 no
C39 . H393 Co1 103(3) no

loop_
_geom_bond_atom_site_label_1
_geom_bond_atom_site_label_2
_geom_bond_site_symmetry_2
_geom_bond_distance
_geom_bond_publ_flag
Zr1 Co1 . 2.6749(6) yes
Zr1 P1 . 3.0244(10) yes
Zr1 P2 . 3.0036(10) yes
Zr1 O1 . 1.976(2) yes
Zr1 N1 . 2.155(3) yes
Zr1 N2 . 2.145(3) yes
Zr1 N3 . 1.997(3) yes
Co1 P1 . 2.2708(11) yes
Co1 P2 . 2.2459(11) yes
Co1 N3 . 2.002(3) yes
Co1 C39 . 2.336(4) yes
Co1 H393 . 1.92(4) no
P1 N1 . 1.693(3) yes
P1 C10 . 1.885(4) yes
P1 C13 . 1.857(4) yes
P2 N2 . 1.692(3) yes
P2 C25 . 1.859(4) yes
P2 C28 . 1.862(4) yes
P3 C40 . 1.932(4) yes
P3 C53 . 1.874(4) yes
P3 C56 . 1.863(4) yes
O1 C40 . 1.437(4) yes
N1 C1 . 1.439(4) yes
N2 C16 . 1.445(4) yes
N3 C31 . 1.381(4) yes
C1 C2 . 1.410(5) yes
C1 C8 . 1.410(5) yes
C2 C3 . 1.505(5) yes
C2 C4 . 1.395(5) yes
C3 H31 . 0.968 no
C3 H32 . 0.964 no
C3 H33 . 0.950 no
C4 C5 . 1.378(5) yes
C4 H41 . 0.932 no
C5 C6 . 1.507(5) yes
C5 C7 . 1.389(5) yes
C6 H61 . 0.957 no
C6 H62 . 0.961 no
C6 H63 . 0.958 no
C7 C8 . 1.388(5) yes
C7 H71 . 0.934 no
C8 C9 . 1.496(5) yes
C9 H91 . 0.961 no
C9 H92 . 0.965 no
C9 H93 . 0.965 no
C10 C11 . 1.532(5) yes
C10 C12 . 1.530(5) yes
C10 H101 . 0.989 no
C11 H111 . 0.957 no
C11 H112 . 0.952 no
C11 H113 . 0.973 no
C12 H121 . 0.972 no
C12 H122 . 0.959 no
C12 H123 . 0.956 no
C13 C14 . 1.528(5) yes
C13 C15 . 1.517(5) yes
C13 H131 . 0.973 no
C14 H141 . 0.958 no
C14 H142 . 0.949 no
C14 H143 . 0.961 no
C15 H151 . 0.953 no
C15 H152 . 0.953 no
C15 H153 . 0.956 no
C16 C17 . 1.414(5) yes
C16 C23 . 1.402(5) yes
C17 C18 . 1.501(6) yes
C17 C19 . 1.386(5) yes
C18 H181 . 0.944 no
C18 H182 . 0.935 no
C18 H183 . 0.965 no
C19 C20 . 1.377(6) yes
C19 H191 . 0.937 no
C20 C21 . 1.527(6) yes
C20 C22 . 1.380(6) yes
C21 H211 . 0.960 no
C21 H212 . 0.978 no
C21 H213 . 0.966 no
C22 C23 . 1.399(5) yes
C22 H221 . 0.929 no
C23 C24 . 1.492(6) yes
C24 H241 . 0.947 no
C24 H242 . 0.971 no
C24 H243 . 0.965 no
C25 C26 . 1.535(5) yes
C25 C27 . 1.528(5) yes
C25 H251 . 0.966 no
C26 H261 . 0.960 no
C26 H262 . 0.965 no
C26 H263 . 0.968 no
C27 H271 . 0.973 no
C27 H272 . 0.959 no
C27 H273 . 0.954 no
C28 C29 . 1.535(5) yes
C28 C30 . 1.530(5) yes
C28 H281 . 0.974 no
C29 H291 . 0.964 no
C29 H292 . 0.957 no
C29 H293 . 0.956 no
C30 H301 . 0.972 no
C30 H302 . 0.972 no
C30 H303 . 0.962 no
C31 C32 . 1.420(5) yes
C31 C38 . 1.416(5) yes
C32 C33 . 1.505(5) yes
C32 C34 . 1.393(5) yes
C33 H331 . 0.969 no
C33 H332 . 0.974 no
C33 H333 . 0.945 no
C34 C35 . 1.393(5) yes
C34 H341 . 0.938 no
C35 C36 . 1.504(5) yes
C35 C37 . 1.380(5) yes
C36 H361 . 0.963 no
C36 H362 . 0.967 no
C36 H363 . 0.962 no
C37 C38 . 1.393(5) yes
C37 H371 . 0.927 no
C38 C39 . 1.487(5) yes
C39 H391 . 0.86(4) no
C39 H392 . 1.00(4) no
C39 H393 . 0.98(4) no
C40 C41 . 1.513(5) yes
C40 C47 . 1.535(5) yes
C41 C42 . 1.380(5) yes
C41 C46 . 1.405(5) yes
C42 C43 . 1.388(5) yes
C42 H421 . 0.931 no
C43 C44 . 1.375(6) yes
C43 H431 . 0.930 no
C44 C45 . 1.370(6) yes
C44 H441 . 0.923 no
C45 C46 . 1.385(6) yes
C45 H451 . 0.944 no
C46 H461 . 0.947 no
C47 C48 . 1.388(5) yes
C47 C52 . 1.402(5) yes
C48 C49 . 1.396(6) yes
C48 H481 . 0.936 no
C49 C50 . 1.377(6) yes
C49 H491 . 0.928 no
C50 C51 . 1.381(6) yes
C50 H501 . 0.938 no
C51 C52 . 1.384(5) yes
C51 H511 . 0.927 no
C52 H521 . 0.930 no
C53 C54 . 1.530(5) yes
C53 C55 . 1.528(5) yes
C53 H531 . 0.977 no
C54 H541 . 0.969 no
C54 H542 . 0.960 no
C54 H543 . 0.952 no
C55 H551 . 0.978 no
C55 H552 . 0.973 no
C55 H553 . 0.965 no
C56 C57 . 1.521(5) yes
C56 C58 . 1.540(5) yes
C56 H561 . 0.985 no
C57 H571 . 0.960 no
C57 H572 . 0.987 no
C57 H573 . 0.956 no
C58 H581 . 0.963 no
C58 H582 . 0.956 no
C58 H583 . 0.964 no
C60 C60 5_655 1.447(13) yes
C60 C61 . 1.352(16) yes
C60 H601 . 0.853 no
C60 H602 . 0.945 no
C61 H611 . 1.062 no
C61 H612 . 1.092 no
C61 H613 . 1.094 no
C61 H614 . 1.050 no
C61 H615 . 0.915 no
C62 H621 . 0.843 no
C62 H622 . 1.005 no
C62 H623 . 1.019 no
